data_2237077
loop_
_publ_author_name
'Gao, Shan'
'Ng, Seik Weng'

_publ_section_title
;
 Bis[\m-(<i>E</i>)-<i>N</i>-(pyridin-3-ylmethylidene)hydroxyamine]-\k^2^<i>N</i>^1^:<i>N</i>^3^;\k^2^<i>N</i>^3^:<i>N</i>^1^-bis{[(<i>E</i>)-<i>N</i>-(pyridin-3-ylmethylidene-\k<i>N</i>)hydroxyamine]silver(I)}
 dinitrate
;
_journal_coeditor_code XU5646
_journal_issue 12
_journal_name_full 'Acta Crystallographica Section E'
_journal_page_first m1547
_journal_paper_doi 10.1107/S1600536812045898
_journal_volume 68
_journal_year 2012
_chemical_formula_iupac '[Ag2 (C6 H6 N2 O)4] (N O3)2'
_chemical_formula_moiety 'C24 H24 Ag2 N8 O4 2+, 2(N O3 -)'
_chemical_formula_sum 'C24 H24 Ag2 N10 O10'
_chemical_formula_weight 828.27
_chemical_name_systematic
;
Bis[\m-(<i>E</i>)-<i>N</i>-(pyridin-3-ylmethylidene)hydroxyamine]-
\k^2^<i>N</i>^1^:<i>N</i>^3^;\k^2^<i>N</i>^3^:<i>N</i>^1^-bis{[(<i>E</i>)-
<i>N</i>-(pyridin-3-ylmethylidene-\k<i>N</i>)hydroxyamine]silver(I)}
dinitrate
;
_space_group_IT_number 2
_symmetry_cell_setting triclinic
_symmetry_space_group_name_Hall '-P 1'
_symmetry_space_group_name_H-M 'P -1'
_atom_sites_solution_hydrogens geom
_atom_sites_solution_primary direct
_atom_sites_solution_secondary difmap
_audit_creation_method SHELXL-97
_cell_angle_alpha 92.934(4)
_cell_angle_beta 95.008(4)
_cell_angle_gamma 111.360(3)
_cell_formula_units_Z 1
_cell_length_a 7.2913(10)
_cell_length_b 8.3395(10)
_cell_length_c 13.1415(17)
_cell_measurement_reflns_used 6130
_cell_measurement_temperature 293(2)
_cell_measurement_theta_max 27.44
_cell_measurement_theta_min 3.02
_cell_volume 738.38(17)
_computing_cell_refinement 'RAPID-AUTO (Rigaku, 1998)'
_computing_data_collection 'RAPID-AUTO (Rigaku, 1998)'
_computing_data_reduction 'CrystalClear (Rigaku/MSC, 2002)'
_computing_molecular_graphics 'X-SEED (Barbour, 2001)'
_computing_publication_material 'publCIF (Westrip, 2010)'
_computing_structure_refinement 'SHELXL97 (Sheldrick, 2008)'
_computing_structure_solution 'SHELXS97 (Sheldrick, 2008)'
_diffrn_ambient_temperature 293(2)
_diffrn_measured_fraction_theta_full 0.987
_diffrn_measured_fraction_theta_max 0.987
_diffrn_measurement_device_type 'Rigaku R-AXIS RAPID IP'
_diffrn_measurement_method '\w scan'
_diffrn_radiation_monochromator graphite
_diffrn_radiation_source 'fine-focus sealed tube'
_diffrn_radiation_type MoK\a
_diffrn_radiation_wavelength 0.71073
_diffrn_reflns_av_R_equivalents 0.0350
_diffrn_reflns_av_sigmaI/netI 0.0427
_diffrn_reflns_limit_h_max 9
_diffrn_reflns_limit_h_min -9
_diffrn_reflns_limit_k_max 10
_diffrn_reflns_limit_k_min -10
_diffrn_reflns_limit_l_max 16
_diffrn_reflns_limit_l_min -17
_diffrn_reflns_number 7293
_diffrn_reflns_theta_full 27.44
_diffrn_reflns_theta_max 27.44
_diffrn_reflns_theta_min 3.02
_diffrn_standards_decay_% 0
_diffrn_standards_interval_count 0
_diffrn_standards_interval_time 0
_diffrn_standards_number 0
_exptl_absorpt_coefficient_mu 1.399
_exptl_absorpt_correction_T_max 0.7969
_exptl_absorpt_correction_T_min 0.7300
_exptl_absorpt_correction_type multi-scan
_exptl_absorpt_process_details '(ABSCOR; Higashi, 1995)'
_exptl_crystal_colour colorless
_exptl_crystal_density_diffrn 1.863
_exptl_crystal_density_method 'not measured'
_exptl_crystal_description prism
_exptl_crystal_F_000 412
_exptl_crystal_size_max 0.24
_exptl_crystal_size_mid 0.21
_exptl_crystal_size_min 0.17
_refine_diff_density_max 1.714
_refine_diff_density_min -0.336
_refine_ls_extinction_method none
_refine_ls_goodness_of_fit_ref 1.112
_refine_ls_hydrogen_treatment constr
_refine_ls_matrix_type full
_refine_ls_number_parameters 210
_refine_ls_number_reflns 3341
_refine_ls_number_restraints 0
_refine_ls_restrained_S_all 1.112
_refine_ls_R_factor_all 0.0460
_refine_ls_R_factor_gt 0.0396
_refine_ls_shift/su_max 0.001
_refine_ls_shift/su_mean 0.001
_refine_ls_structure_factor_coef Fsqd
_refine_ls_weighting_details 'calc w=1/[\s^2^(Fo^2^)+(0.0560P)^2^+0.3361P] where P=(Fo^2^+2Fc^2^)/3'
_refine_ls_weighting_scheme calc
_refine_ls_wR_factor_gt 0.0946
_refine_ls_wR_factor_ref 0.1072
_reflns_number_gt 2896
_reflns_number_total 3341
_reflns_threshold_expression I>2\s(I)
_cod_data_source_file xu5646.cif
_cod_data_source_block I
_cod_original_cell_volume 738.38(16)
_cod_database_code 2237077
_cod_database_fobs_code 2237077

loop_
_symmetry_equiv_pos_as_xyz
'x, y, z'
'-x, -y, -z'

loop_
_atom_site_type_symbol
_atom_site_label
_atom_site_fract_x
_atom_site_fract_y
_atom_site_fract_z
_atom_site_U_iso_or_equiv
_atom_site_adp_type
_atom_site_calc_flag
_atom_site_refinement_flags
_atom_site_occupancy
_atom_site_symmetry_multiplicity
Ag Ag1 0.38614(4) 0.61092(3) 0.314850(18) 0.04700(13) Uani d . 1 1
O O1 1.0366(4) 0.7195(3) 0.7651(2) 0.0501(6) Uani d . 1 1
H H1 1.0758 0.6378 0.7541 0.075 Uiso calc R 1 1
O O2 0.9485(4) 1.1845(3) -0.0856(2) 0.0522(6) Uani d . 1 1
H H2 0.9451 1.2272 -0.1419 0.078 Uiso calc R 1 1
O O3 0.7359(7) 0.5156(5) 0.3151(4) 0.1102(16) Uani d . 1 1
O O4 1.0106(5) 0.6444(5) 0.2602(3) 0.0751(10) Uani d . 1 1
O O5 0.8581(6) 0.7867(4) 0.3354(3) 0.0792(10) Uani d . 1 1
N N1 0.4261(4) 0.7161(4) 0.4767(2) 0.0393(6) Uani d . 1 1
N N2 0.8633(4) 0.6911(4) 0.7003(2) 0.0426(6) Uani d . 1 1
N N3 0.4227(4) 0.6552(4) 0.1507(2) 0.0393(6) Uani d . 1 1
N N4 0.7795(4) 1.0353(4) -0.0856(2) 0.0411(6) Uani d . 1 1
N N5 0.8690(4) 0.6504(4) 0.3059(2) 0.0436(7) Uani d . 1 1
C C1 0.2918(5) 0.5528(4) 0.0748(3) 0.0420(7) Uani d . 1 1
H H1A 0.1875 0.4574 0.0915 0.050 Uiso calc R 1 1
C C2 0.3047(5) 0.5827(4) -0.0277(3) 0.0438(7) Uani d . 1 1
H H2A 0.2104 0.5087 -0.0783 0.053 Uiso calc R 1 1
C C3 0.4576(5) 0.7221(4) -0.0537(3) 0.0410(7) Uani d . 1 1
H H3 0.4689 0.7437 -0.1220 0.049 Uiso calc R 1 1
C C4 0.5962(5) 0.8315(4) 0.0240(2) 0.0354(6) Uani d . 1 1
C C5 0.5728(5) 0.7911(4) 0.1242(2) 0.0366(6) Uani d . 1 1
H H5 0.6663 0.8621 0.1762 0.044 Uiso calc R 1 1
C C6 0.7622(5) 0.9865(4) 0.0046(3) 0.0375(7) Uani d . 1 1
H H6 0.8559 1.0499 0.0586 0.045 Uiso calc R 1 1
C C7 0.3097(5) 0.7957(4) 0.5116(3) 0.0430(7) Uani d . 1 1
H H7 0.1944 0.7853 0.4708 0.052 Uiso calc R 1 1
C C8 0.3541(5) 0.8913(4) 0.6046(3) 0.0429(7) Uani d . 1 1
H H8 0.2721 0.9467 0.6256 0.051 Uiso calc R 1 1
C C9 0.5228(5) 0.9041(4) 0.6669(3) 0.0407(7) Uani d . 1 1
H H9 0.5570 0.9704 0.7296 0.049 Uiso calc R 1 1
C C10 0.6402(5) 0.8177(4) 0.6350(2) 0.0361(6) Uani d . 1 1
C C11 0.5871(5) 0.7270(4) 0.5384(2) 0.0369(6) Uani d . 1 1
H H11 0.6675 0.6713 0.5156 0.044 Uiso calc R 1 1
C C12 0.8170(5) 0.8228(4) 0.6996(2) 0.0396(7) Uani d . 1 1
H H12 0.8952 0.9234 0.7401 0.048 Uiso calc R 1 1

loop_
_atom_site_aniso_label
_atom_site_aniso_U_11
_atom_site_aniso_U_22
_atom_site_aniso_U_33
_atom_site_aniso_U_12
_atom_site_aniso_U_13
_atom_site_aniso_U_23
Ag1 0.05390(19) 0.0543(2) 0.03057(17) 0.01848(14) 0.00080(12) 0.00222(11)
O1 0.0459(13) 0.0570(15) 0.0475(15) 0.0220(12) -0.0050(11) 0.0026(11)
O2 0.0459(13) 0.0490(14) 0.0565(16) 0.0103(11) 0.0045(12) 0.0153(12)
O3 0.101(3) 0.062(2) 0.155(5) 0.007(2) 0.035(3) 0.043(3)
O4 0.0682(19) 0.124(3) 0.062(2) 0.064(2) 0.0219(16) 0.034(2)
O5 0.100(3) 0.0675(19) 0.079(2) 0.0441(19) 0.009(2) -0.0041(16)
N1 0.0458(14) 0.0412(14) 0.0277(13) 0.0131(12) 0.0010(11) 0.0040(10)
N2 0.0430(14) 0.0408(14) 0.0401(15) 0.0129(12) -0.0037(12) 0.0043(11)
N3 0.0400(14) 0.0462(15) 0.0333(14) 0.0179(12) 0.0039(11) 0.0034(11)
N4 0.0401(14) 0.0401(14) 0.0439(16) 0.0154(12) 0.0063(12) 0.0039(12)
N5 0.0483(16) 0.0521(17) 0.0383(15) 0.0257(15) 0.0081(13) 0.0138(13)
C1 0.0393(16) 0.0407(17) 0.0425(18) 0.0106(14) 0.0054(14) 0.0021(13)
C2 0.0442(17) 0.0446(17) 0.0386(18) 0.0150(15) -0.0037(14) -0.0056(14)
C3 0.0471(18) 0.0475(18) 0.0297(15) 0.0197(15) 0.0012(14) 0.0024(13)
C4 0.0349(14) 0.0415(16) 0.0328(15) 0.0178(13) 0.0035(12) 0.0027(12)
C5 0.0352(15) 0.0437(16) 0.0310(15) 0.0163(13) -0.0002(12) -0.0023(12)
C6 0.0367(15) 0.0424(16) 0.0373(17) 0.0203(14) 0.0013(13) 0.0012(13)
C7 0.0394(16) 0.0468(17) 0.0443(19) 0.0166(15) 0.0061(14) 0.0098(14)
C8 0.0470(17) 0.0457(18) 0.0413(18) 0.0210(15) 0.0138(15) 0.0082(14)
C9 0.0530(19) 0.0390(16) 0.0322(16) 0.0188(15) 0.0093(14) 0.0022(12)
C10 0.0424(16) 0.0309(14) 0.0319(15) 0.0097(13) 0.0039(13) 0.0057(11)
C11 0.0439(16) 0.0315(14) 0.0356(16) 0.0141(13) 0.0066(13) 0.0021(12)
C12 0.0455(17) 0.0385(16) 0.0315(16) 0.0129(14) 0.0015(13) -0.0022(12)

loop_
_atom_type_symbol
_atom_type_description
_atom_type_scat_dispersion_real
_atom_type_scat_dispersion_imag
_atom_type_scat_source
C C 0.0033 0.0016 'International Tables Vol C Tables 4.2.6.8 and 6.1.1.4'
H H 0.0000 0.0000 'International Tables Vol C Tables 4.2.6.8 and 6.1.1.4'
N N 0.0061 0.0033 'International Tables Vol C Tables 4.2.6.8 and 6.1.1.4'
O O 0.0106 0.0060 'International Tables Vol C Tables 4.2.6.8 and 6.1.1.4'
Ag Ag -0.8971 1.1015 'International Tables Vol C Tables 4.2.6.8 and 6.1.1.4'

loop_
_geom_angle_atom_site_label_1
_geom_angle_atom_site_label_2
_geom_angle_atom_site_label_3
_geom_angle_site_symmetry_3
_geom_angle
N1 Ag1 N3 . 149.49(11)
N1 Ag1 N2 2_666 107.79(10)
N3 Ag1 N2 2_666 101.48(10)
N2 O1 H1 . 109.5
N4 O2 H2 . 109.5
C11 N1 C7 . 117.6(3)
C11 N1 Ag1 . 119.9(2)
C7 N1 Ag1 . 121.6(2)
C12 N2 O1 . 112.4(3)
C12 N2 Ag1 2_666 123.3(2)
O1 N2 Ag1 2_666 115.10(18)
C1 N3 C5 . 117.2(3)
C1 N3 Ag1 . 121.6(2)
C5 N3 Ag1 . 121.1(2)
C6 N4 O2 . 110.6(3)
O3 N5 O5 . 120.1(4)
O3 N5 O4 . 117.9(4)
O5 N5 O4 . 121.9(4)
N3 C1 C2 . 122.8(3)
N3 C1 H1A . 118.6
C2 C1 H1A . 118.6
C3 C2 C1 . 119.4(3)
C3 C2 H2A . 120.3
C1 C2 H2A . 120.3
C2 C3 C4 . 119.0(3)
C2 C3 H3 . 120.5
C4 C3 H3 . 120.5
C5 C4 C3 . 117.7(3)
C5 C4 C6 . 119.0(3)
C3 C4 C6 . 123.3(3)
N3 C5 C4 . 123.8(3)
N3 C5 H5 . 118.1
C4 C5 H5 . 118.1
N4 C6 C4 . 120.7(3)
N4 C6 H6 . 119.6
C4 C6 H6 . 119.6
N1 C7 C8 . 122.8(3)
N1 C7 H7 . 118.6
C8 C7 H7 . 118.6
C7 C8 C9 . 119.0(3)
C7 C8 H8 . 120.5
C9 C8 H8 . 120.5
C10 C9 C8 . 119.5(3)
C10 C9 H9 . 120.3
C8 C9 H9 . 120.3
C9 C10 C11 . 117.8(3)
C9 C10 C12 . 121.5(3)
C11 C10 C12 . 120.6(3)
N1 C11 C10 . 123.3(3)
N1 C11 H11 . 118.4
C10 C11 H11 . 118.4
N2 C12 C10 . 120.1(3)
N2 C12 H12 . 119.9
C10 C12 H12 . 119.9

loop_
_geom_bond_atom_site_label_1
_geom_bond_atom_site_label_2
_geom_bond_site_symmetry_2
_geom_bond_distance
Ag1 N1 . 2.212(3)
Ag1 N3 . 2.229(3)
Ag1 N2 2_666 2.498(3)
O1 N2 . 1.397(4)
O1 H1 . 0.8400
O2 N4 . 1.396(4)
O2 H2 . 0.8400
O3 N5 . 1.208(5)
O4 N5 . 1.255(4)
O5 N5 . 1.214(4)
N1 C11 . 1.339(4)
N1 C7 . 1.349(5)
N2 C12 . 1.262(4)
N2 Ag1 2_666 2.498(3)
N3 C1 . 1.337(5)
N3 C5 . 1.344(4)
N4 C6 . 1.274(4)
C1 C2 . 1.387(5)
C1 H1A . 0.9300
C2 C3 . 1.369(5)
C2 H2A . 0.9300
C3 C4 . 1.396(5)
C3 H3 . 0.9300
C4 C5 . 1.385(4)
C4 C6 . 1.466(5)
C5 H5 . 0.9300
C6 H6 . 0.9300
C7 C8 . 1.370(5)
C7 H7 . 0.9300
C8 C9 . 1.383(5)
C8 H8 . 0.9300
C9 C10 . 1.381(5)
C9 H9 . 0.9300
C10 C11 . 1.392(4)
C10 C12 . 1.466(5)
C11 H11 . 0.9300
C12 H12 . 0.9300

loop_
_geom_hbond_atom_site_label_D
_geom_hbond_atom_site_label_H
_geom_hbond_atom_site_label_A
_geom_hbond_site_symmetry_A
_geom_hbond_distance_DH
_geom_hbond_distance_HA
_geom_hbond_distance_DA
_geom_hbond_angle_DHA
O1 H1 O3 2_766 0.84 2.39 3.189(6) 158.3
O1 H1 O4 2_766 0.84 2.20 2.925(5) 145.0
O2 H2 O4 2_775 0.84 1.92 2.745(4) 168.6

loop_
_geom_torsion_atom_site_label_1
_geom_torsion_atom_site_label_2
_geom_torsion_atom_site_label_3
_geom_torsion_atom_site_label_4
_geom_torsion_site_symmetry_1
_geom_torsion
N3 Ag1 N1 C11 . -93.9(3)
N2 Ag1 N1 C11 2_666 103.1(2)
N3 Ag1 N1 C7 . 75.2(3)
N2 Ag1 N1 C7 2_666 -87.8(3)
N1 Ag1 N3 C1 . -147.5(3)
N2 Ag1 N3 C1 2_666 16.0(3)
N1 Ag1 N3 C5 . 29.4(4)
N2 Ag1 N3 C5 2_666 -167.1(2)
C5 N3 C1 C2 . -0.6(5)
Ag1 N3 C1 C2 . 176.4(3)
N3 C1 C2 C3 . 0.2(5)
C1 C2 C3 C4 . -0.4(5)
C2 C3 C4 C5 . 0.9(5)
C2 C3 C4 C6 . -178.4(3)
C1 N3 C5 C4 . 1.2(5)
Ag1 N3 C5 C4 . -175.8(2)
C3 C4 C5 N3 . -1.4(5)
C6 C4 C5 N3 . 178.0(3)
O2 N4 C6 C4 . -179.6(3)
C5 C4 C6 N4 . -174.4(3)
C3 C4 C6 N4 . 4.9(5)
C11 N1 C7 C8 . 2.6(5)
Ag1 N1 C7 C8 . -166.8(2)
N1 C7 C8 C9 . -1.5(5)
C7 C8 C9 C10 . -1.4(5)
C8 C9 C10 C11 . 2.9(4)
C8 C9 C10 C12 . -178.1(3)
C7 N1 C11 C10 . -0.9(5)
Ag1 N1 C11 C10 . 168.7(2)
C9 C10 C11 N1 . -1.8(5)
C12 C10 C11 N1 . 179.2(3)
O1 N2 C12 C10 . 179.4(3)
Ag1 N2 C12 C10 2_666 -35.6(4)
C9 C10 C12 N2 . 144.0(3)
C11 C10 C12 N2 . -37.1(5)
